data_4065271
loop_
_publ_author_name
'Yi, Weiyin'
'Zhang, Jie'
'Hong, Longcheng'
'Chen, Zhenxia'
'Zhou, Xigeng'

_publ_section_title
;
 Insertion of Isocyanate and Isothiocyanate into the Ln--P \s-Bond of
 Organolanthanide Phosphides
;
_journal_issue 21
_journal_name_full Organometallics
_journal_page_first 5809
_journal_paper_doi 10.1021/om2006722
_journal_volume 30
_journal_year 2011
_chemical_formula_sum 'C36 H45 B N6 O P Y'
_chemical_formula_weight 708.47
_chemical_name_systematic
; 
 ? 
;
_space_group_IT_number 14
_symmetry_cell_setting monoclinic
_symmetry_space_group_name_Hall '-P 2yn'
_symmetry_space_group_name_H-M 'P 1 21/n 1'
_atom_sites_solution_hydrogens geom
_atom_sites_solution_primary direct
_atom_sites_solution_secondary difmap
_audit_creation_method SHELXL-97
_cell_angle_alpha 90.00
_cell_angle_beta 100.055(6)
_cell_angle_gamma 90.00
_cell_formula_units_Z 4
_cell_length_a 13.271(5)
_cell_length_b 14.013(6)
_cell_length_c 19.787(8)
_cell_measurement_reflns_used 926
_cell_measurement_temperature 293(2)
_cell_measurement_theta_max 22.626
_cell_measurement_theta_min 2.491
_cell_volume 3623(3)
_computing_cell_refinement 'Bruker SMART'
_computing_data_collection 'Bruker SMART'
_computing_data_reduction 'Bruker SHELXTL'
_computing_molecular_graphics 'Bruker SHELXTL'
_computing_publication_material 'Bruker SHELXTL'
_computing_structure_refinement 'SHELXL-97 (Sheldrick, 1997)'
_computing_structure_solution 'SHELXS-97 (Sheldrick, 1990)'
_diffrn_ambient_temperature 293(2)
_diffrn_measured_fraction_theta_full 0.999
_diffrn_measured_fraction_theta_max 0.999
_diffrn_measurement_device_type 'CCD area detector'
_diffrn_measurement_method 'phi and omega scans'
_diffrn_radiation_monochromator graphite
_diffrn_radiation_source 'fine-focus sealed tube'
_diffrn_radiation_type MoK\a
_diffrn_radiation_wavelength 0.71073
_diffrn_reflns_av_R_equivalents 0.0775
_diffrn_reflns_av_sigmaI/netI 0.1184
_diffrn_reflns_limit_h_max 16
_diffrn_reflns_limit_h_min -16
_diffrn_reflns_limit_k_max 17
_diffrn_reflns_limit_k_min -13
_diffrn_reflns_limit_l_max 18
_diffrn_reflns_limit_l_min -24
_diffrn_reflns_number 16030
_diffrn_reflns_theta_full 26.01
_diffrn_reflns_theta_max 26.01
_diffrn_reflns_theta_min 1.72
_exptl_absorpt_coefficient_mu 1.690
_exptl_absorpt_correction_T_max 0.8359
_exptl_absorpt_correction_T_min 0.7286
_exptl_absorpt_correction_type multi-scan
_exptl_absorpt_process_details sadabs
_exptl_crystal_colour yellow
_exptl_crystal_density_diffrn 1.299
_exptl_crystal_density_method 'not measured'
_exptl_crystal_description block
_exptl_crystal_F_000 1480
_exptl_crystal_size_max 0.20
_exptl_crystal_size_mid 0.12
_exptl_crystal_size_min 0.11
_refine_diff_density_max 0.890
_refine_diff_density_min -0.568
_refine_diff_density_rms 0.068
_refine_ls_extinction_method none
_refine_ls_goodness_of_fit_ref 0.917
_refine_ls_hydrogen_treatment mixed
_refine_ls_matrix_type full
_refine_ls_number_parameters 419
_refine_ls_number_reflns 7109
_refine_ls_number_restraints 0
_refine_ls_restrained_S_all 0.917
_refine_ls_R_factor_all 0.1347
_refine_ls_R_factor_gt 0.0560
_refine_ls_shift/su_max 0.000
_refine_ls_shift/su_mean 0.000
_refine_ls_structure_factor_coef Fsqd
_refine_ls_weighting_details 'calc w=1/[\s^2^(Fo^2^)+(0.0704P)^2^+0.0000P] where P=(Fo^2^+2Fc^2^)/3'
_refine_ls_weighting_scheme calc
_refine_ls_wR_factor_gt 0.1219
_refine_ls_wR_factor_ref 0.1487
_reflns_number_gt 3513
_reflns_number_total 7109
_reflns_threshold_expression >2sigma(I)
_cod_data_source_file om2006722_si_001.cif
_cod_data_source_block a01205c
_cod_depositor_comments
;
The following automatic conversions were performed:

'_symmetry_cell_setting' value 'Monoclinic' changed to 'monoclinic'
according to /home/saulius/struct/CIF-dictionaries/cif_core.dic
dictionary named 'cif_core.dic' version 2.4.1 from 2010-06-29.

Automatic conversion script
Id: cif_fix_values 1715 2011-07-08 13:25:40Z adriana 
;
_cod_original_sg_symbol_H-M P2(1)/n
_cod_database_code 4065271

loop_
_symmetry_equiv_pos_as_xyz
'x, y, z'
'-x+1/2, y+1/2, -z+1/2'
'-x, -y, -z'
'x-1/2, -y-1/2, z-1/2'

loop_
_atom_site_label
_atom_site_type_symbol
_atom_site_fract_x
_atom_site_fract_y
_atom_site_fract_z
_atom_site_U_iso_or_equiv
_atom_site_adp_type
_atom_site_occupancy
_atom_site_symmetry_multiplicity
_atom_site_calc_flag
_atom_site_refinement_flags
Y1 Y 0.56656(4) 0.92697(3) 0.76097(2) 0.04420(17) Uani 1 1 d .
P1 P 0.38874(12) 0.85335(12) 0.67557(8) 0.0716(5) Uani 1 1 d .
N1 N 0.4548(3) 0.9644(3) 0.8445(2) 0.0536(11) Uani 1 1 d .
N2 N 0.4641(3) 1.0528(3) 0.8752(2) 0.0511(11) Uani 1 1 d .
N3 N 0.6878(3) 1.0408(3) 0.8312(2) 0.0529(11) Uani 1 1 d .
N4 N 0.6446(3) 1.1073(3) 0.8689(2) 0.0530(11) Uani 1 1 d .
N5 N 0.4978(3) 1.0875(3) 0.7261(2) 0.0498(11) Uani 1 1 d .
N6 N 0.4975(3) 1.1552(3) 0.77596(19) 0.0507(11) Uani 1 1 d .
B1 B 0.5295(5) 1.1331(5) 0.8527(3) 0.0590(18) Uani 1 1 d .
C1 C 0.3510(5) 0.8185(4) 0.8525(3) 0.0817(19) Uani 1 1 d .
H1A H 0.3866 0.7962 0.8173 0.123 Uiso 1 1 calc R
H1B H 0.2787 0.8185 0.8354 0.123 Uiso 1 1 calc R
H1C H 0.3657 0.7772 0.8917 0.123 Uiso 1 1 calc R
C2 C 0.3847(4) 0.9161(4) 0.8725(3) 0.0598(14) Uani 1 1 d .
C3 C 0.3530(5) 0.9727(5) 0.9216(3) 0.0753(17) Uani 1 1 d .
H3A H 0.3061 0.9558 0.9494 0.090 Uiso 1 1 calc R
C4 C 0.4020(4) 1.0570(4) 0.9223(3) 0.0627(15) Uani 1 1 d .
C5 C 0.3944(5) 1.1424(5) 0.9662(3) 0.092(2) Uani 1 1 d .
H5A H 0.4397 1.1913 0.9554 0.138 Uiso 1 1 calc R
H5B H 0.4131 1.1250 1.0137 0.138 Uiso 1 1 calc R
H5C H 0.3253 1.1659 0.9578 0.138 Uiso 1 1 calc R
C6 C 0.8648(4) 0.9889(4) 0.8229(3) 0.0786(18) Uani 1 1 d .
H6A H 0.8296 0.9479 0.7877 0.118 Uiso 1 1 calc R
H6B H 0.9058 0.9511 0.8577 0.118 Uiso 1 1 calc R
H6C H 0.9081 1.0320 0.8033 0.118 Uiso 1 1 calc R
C7 C 0.7887(4) 1.0446(4) 0.8539(3) 0.0546(14) Uani 1 1 d .
C8 C 0.8097(5) 1.1115(4) 0.9057(3) 0.0654(16) Uani 1 1 d .
H8A H 0.8739 1.1273 0.9302 0.078 Uiso 1 1 calc R
C9 C 0.7183(5) 1.1500(4) 0.9142(2) 0.0565(15) Uani 1 1 d .
C10 C 0.6967(5) 1.2251(4) 0.9638(3) 0.086(2) Uani 1 1 d .
H10A H 0.6244 1.2366 0.9574 0.129 Uiso 1 1 calc R
H10B H 0.7314 1.2830 0.9557 0.129 Uiso 1 1 calc R
H10C H 0.7206 1.2036 1.0099 0.129 Uiso 1 1 calc R
C11 C 0.4479(4) 1.0831(4) 0.5977(3) 0.0731(17) Uani 1 1 d .
H11A H 0.4666 1.0171 0.6038 0.110 Uiso 1 1 calc R
H11B H 0.4893 1.1130 0.5686 0.110 Uiso 1 1 calc R
H11C H 0.3771 1.0879 0.5770 0.110 Uiso 1 1 calc R
C12 C 0.4645(4) 1.1318(4) 0.6657(3) 0.0534(14) Uani 1 1 d .
C13 C 0.4455(4) 1.2266(4) 0.6783(3) 0.0676(16) Uani 1 1 d .
H13A H 0.4225 1.2728 0.6455 0.081 Uiso 1 1 calc R
C14 C 0.4665(4) 1.2402(4) 0.7475(3) 0.0643(16) Uani 1 1 d .
C15 C 0.4588(6) 1.3296(4) 0.7881(3) 0.102(2) Uani 1 1 d .
H15A H 0.4777 1.3159 0.8361 0.153 Uiso 1 1 calc R
H15B H 0.3897 1.3528 0.7788 0.153 Uiso 1 1 calc R
H15C H 0.5039 1.3772 0.7752 0.153 Uiso 1 1 calc R
C16 C 0.7006(5) 0.8131(4) 0.8396(3) 0.0657(16) Uani 1 1 d .
H16A H 0.7539 0.8343 0.8772 0.079 Uiso 1 1 calc R
C17 C 0.7148(4) 0.7945(4) 0.7725(3) 0.0617(15) Uani 1 1 d .
H17A H 0.7796 0.8010 0.7555 0.074 Uiso 1 1 calc R
C18 C 0.6260(4) 0.7487(4) 0.7375(3) 0.0565(14) Uani 1 1 d .
H18A H 0.6190 0.7178 0.6924 0.068 Uiso 1 1 calc R
C19 C 0.5586(4) 0.7386(4) 0.7841(3) 0.0565(14) Uani 1 1 d .
H19A H 0.4962 0.6998 0.7768 0.068 Uiso 1 1 calc R
C20 C 0.6048(5) 0.7775(4) 0.8468(3) 0.0635(15) Uani 1 1 d .
H20A H 0.5799 0.7705 0.8904 0.076 Uiso 1 1 calc R
C21 C 0.3942(3) 0.7617(4) 0.6114(2) 0.0467(12) Uani 1 1 d .
C22 C 0.4143(4) 0.7812(5) 0.5466(3) 0.0751(17) Uani 1 1 d .
H22A H 0.4260 0.8441 0.5350 0.090 Uiso 1 1 calc R
C23 C 0.4177(5) 0.7106(7) 0.4987(3) 0.101(2) Uani 1 1 d .
H23A H 0.4282 0.7260 0.4548 0.121 Uiso 1 1 calc R
C24 C 0.4057(5) 0.6186(6) 0.5161(5) 0.103(3) Uani 1 1 d .
H24A H 0.4085 0.5712 0.4835 0.123 Uiso 1 1 calc R
C25 C 0.3898(6) 0.5932(5) 0.5789(5) 0.101(3) Uani 1 1 d .
H25A H 0.3837 0.5294 0.5905 0.122 Uiso 1 1 calc R
C26 C 0.3826(5) 0.6667(4) 0.6269(3) 0.0812(19) Uani 1 1 d .
H26A H 0.3697 0.6505 0.6701 0.097 Uiso 1 1 calc R
C27 C 0.2781(3) 0.9254(4) 0.6424(2) 0.0485(12) Uani 1 1 d .
C28 C 0.2094(4) 0.9089(4) 0.5828(2) 0.0567(14) Uani 1 1 d .
H28A H 0.2217 0.8593 0.5541 0.068 Uiso 1 1 calc R
C29 C 0.1234(5) 0.9636(5) 0.5648(3) 0.085(2) Uani 1 1 d .
H29A H 0.0788 0.9510 0.5240 0.103 Uiso 1 1 calc R
C30 C 0.1023(5) 1.0373(5) 0.6064(4) 0.089(2) Uani 1 1 d .
H30A H 0.0435 1.0740 0.5943 0.107 Uiso 1 1 calc R
C31 C 0.1691(5) 1.0551(4) 0.6655(4) 0.0749(18) Uani 1 1 d .
H31A H 0.1564 1.1049 0.6938 0.090 Uiso 1 1 calc R
C32 C 0.2550(4) 1.0001(4) 0.6834(3) 0.0623(15) Uani 1 1 d .
H32A H 0.2992 1.0132 0.7243 0.075 Uiso 1 1 calc R
O1 O 0.6645(2) 0.9743(2) 0.67475(16) 0.0559(9) Uani 1 1 d .
C33 C 0.6790(5) 0.9139(4) 0.6184(3) 0.0757(18) Uani 1 1 d .
H33A H 0.6139 0.8893 0.5950 0.091 Uiso 1 1 calc R
H33B H 0.7231 0.8605 0.6347 0.091 Uiso 1 1 calc R
C34 C 0.7270(7) 0.9742(5) 0.5717(4) 0.116(3) Uani 1 1 d .
H34A H 0.7784 0.9382 0.5532 0.139 Uiso 1 1 calc R
H34B H 0.6759 0.9965 0.5339 0.139 Uiso 1 1 calc R
C35 C 0.7737(6) 1.0541(5) 0.6118(4) 0.100(2) Uani 1 1 d .
H35A H 0.7708 1.1112 0.5837 0.120 Uiso 1 1 calc R
H35B H 0.8446 1.0405 0.6309 0.120 Uiso 1 1 calc R
C36 C 0.7120(4) 1.0664(4) 0.6674(3) 0.0617(14) Uani 1 1 d .
H36A H 0.7555 1.0848 0.7100 0.074 Uiso 1 1 calc R
H36B H 0.6602 1.1152 0.6550 0.074 Uiso 1 1 calc R
H1 H 0.515(3) 1.190(3) 0.8790(18) 0.032(11) Uiso 1 1 d .

loop_
_atom_site_aniso_label
_atom_site_aniso_U_11
_atom_site_aniso_U_22
_atom_site_aniso_U_33
_atom_site_aniso_U_23
_atom_site_aniso_U_13
_atom_site_aniso_U_12
Y1 0.0493(3) 0.0391(3) 0.0422(3) -0.0061(2) 0.00253(19) 0.0028(3)
P1 0.0726(10) 0.0636(11) 0.0696(10) -0.0194(8) -0.0125(8) 0.0190(9)
N1 0.067(3) 0.042(3) 0.053(3) -0.004(2) 0.017(2) 0.002(2)
N2 0.065(3) 0.041(3) 0.049(3) -0.0115(19) 0.015(2) -0.002(2)
N3 0.054(3) 0.046(3) 0.054(3) -0.003(2) -0.005(2) 0.002(2)
N4 0.068(3) 0.045(3) 0.044(3) -0.004(2) 0.006(2) -0.008(2)
N5 0.056(3) 0.047(3) 0.045(2) -0.010(2) 0.0046(19) 0.008(2)
N6 0.062(3) 0.044(3) 0.048(3) -0.004(2) 0.014(2) 0.008(2)
B1 0.087(5) 0.037(4) 0.057(4) -0.011(3) 0.023(4) 0.000(4)
C1 0.093(5) 0.066(5) 0.095(5) -0.015(3) 0.041(4) -0.018(4)
C2 0.067(4) 0.056(4) 0.060(3) -0.003(3) 0.021(3) -0.001(3)
C3 0.091(5) 0.071(5) 0.072(4) -0.008(3) 0.036(3) -0.005(4)
C4 0.073(4) 0.061(4) 0.057(4) -0.012(3) 0.022(3) -0.002(3)
C5 0.119(5) 0.086(5) 0.084(5) -0.030(4) 0.051(4) -0.010(4)
C6 0.060(4) 0.069(5) 0.100(5) -0.003(4) -0.003(3) -0.006(3)
C7 0.056(3) 0.056(4) 0.047(3) 0.005(3) -0.003(3) -0.005(3)
C8 0.072(4) 0.067(4) 0.050(3) 0.010(3) -0.011(3) -0.025(3)
C9 0.083(4) 0.050(4) 0.035(3) 0.000(2) 0.005(3) -0.026(3)
C10 0.125(5) 0.079(5) 0.056(4) -0.024(3) 0.021(3) -0.048(4)
C11 0.085(4) 0.084(5) 0.046(3) 0.006(3) 0.001(3) -0.004(4)
C12 0.051(3) 0.065(4) 0.044(3) 0.007(3) 0.007(2) 0.013(3)
C13 0.074(4) 0.062(4) 0.070(4) 0.017(3) 0.022(3) 0.018(3)
C14 0.084(4) 0.042(4) 0.072(4) 0.003(3) 0.031(3) 0.018(3)
C15 0.154(6) 0.053(5) 0.102(5) 0.003(4) 0.033(5) 0.025(4)
C16 0.072(4) 0.051(4) 0.064(4) 0.003(3) -0.016(3) 0.016(3)
C17 0.047(3) 0.047(4) 0.091(4) 0.007(3) 0.009(3) 0.013(3)
C18 0.068(4) 0.038(3) 0.061(3) -0.006(2) 0.006(3) 0.013(3)
C19 0.064(3) 0.038(3) 0.066(4) -0.005(3) 0.006(3) 0.000(3)
C20 0.089(4) 0.047(4) 0.052(3) 0.007(3) 0.006(3) 0.003(3)
C21 0.045(3) 0.049(4) 0.043(3) -0.004(2) -0.002(2) 0.002(2)
C22 0.081(4) 0.081(5) 0.061(4) -0.009(4) 0.007(3) -0.009(4)
C23 0.081(5) 0.140(8) 0.076(5) -0.038(5) 0.000(4) 0.005(5)
C24 0.084(5) 0.076(6) 0.132(7) -0.049(5) -0.027(5) 0.020(5)
C25 0.105(6) 0.059(5) 0.119(6) -0.013(5) -0.039(5) 0.010(4)
C26 0.097(5) 0.054(4) 0.080(4) 0.001(3) -0.018(4) -0.012(4)
C27 0.045(3) 0.047(3) 0.053(3) 0.004(3) 0.010(2) 0.000(3)
C28 0.056(3) 0.062(4) 0.052(3) 0.008(3) 0.010(3) 0.002(3)
C29 0.060(4) 0.112(6) 0.076(5) 0.011(4) -0.011(3) 0.012(4)
C30 0.073(4) 0.100(6) 0.091(5) 0.019(4) 0.002(4) 0.039(4)
C31 0.067(4) 0.059(4) 0.101(5) 0.010(3) 0.021(4) 0.015(3)
C32 0.060(4) 0.049(4) 0.077(4) -0.004(3) 0.009(3) -0.002(3)
O1 0.073(2) 0.042(2) 0.054(2) -0.0085(17) 0.0160(18) -0.0036(19)
C33 0.102(5) 0.062(4) 0.072(4) -0.017(3) 0.039(4) -0.007(4)
C34 0.208(8) 0.065(5) 0.094(5) -0.024(4) 0.080(6) -0.027(5)
C35 0.127(6) 0.088(6) 0.096(5) -0.015(4) 0.054(5) -0.040(5)
C36 0.080(4) 0.042(3) 0.065(4) -0.005(3) 0.019(3) -0.015(3)

loop_
_atom_type_symbol
_atom_type_description
_atom_type_scat_dispersion_real
_atom_type_scat_dispersion_imag
_atom_type_scat_source
C C 0.0033 0.0016 'International Tables Vol C Tables 4.2.6.8 and 6.1.1.4'
H H 0.0000 0.0000 'International Tables Vol C Tables 4.2.6.8 and 6.1.1.4'
B B 0.0013 0.0007 'International Tables Vol C Tables 4.2.6.8 and 6.1.1.4'
N N 0.0061 0.0033 'International Tables Vol C Tables 4.2.6.8 and 6.1.1.4'
P P 0.1023 0.0942 'International Tables Vol C Tables 4.2.6.8 and 6.1.1.4'
Y Y -2.7962 3.5667 'International Tables Vol C Tables 4.2.6.8 and 6.1.1.4'
O O 0.0106 0.0060 'International Tables Vol C Tables 4.2.6.8 and 6.1.1.4'

loop_
_geom_angle_atom_site_label_1
_geom_angle_atom_site_label_2
_geom_angle_atom_site_label_3
_geom_angle
O1 Y1 N1 151.48(13)
O1 Y1 N5 76.77(12)
N1 Y1 N5 76.01(13)
O1 Y1 N3 81.02(13)
N1 Y1 N3 84.03(14)
N5 Y1 N3 75.30(13)
O1 Y1 C16 100.93(17)
N1 Y1 C16 98.85(17)
N5 Y1 C16 151.34(16)
N3 Y1 C16 76.13(16)
O1 Y1 C18 85.55(14)
N1 Y1 C18 122.96(16)
N5 Y1 C18 154.27(14)
N3 Y1 C18 120.58(15)
C16 Y1 C18 50.23(16)
O1 Y1 C19 115.69(14)
N1 Y1 C19 92.77(15)
N5 Y1 C19 156.36(14)
N3 Y1 C19 124.87(14)
C16 Y1 C19 49.93(17)
C18 Y1 C19 30.24(15)
O1 Y1 C17 76.86(15)
N1 Y1 C17 127.47(16)
N5 Y1 C17 151.53(16)
N3 Y1 C17 90.16(16)
C16 Y1 C17 30.21(15)
C18 Y1 C17 30.53(15)
C19 Y1 C17 49.91(16)
O1 Y1 C20 126.57(15)
N1 Y1 C20 79.10(16)
N5 Y1 C20 154.44(15)
N3 Y1 C20 96.51(16)
C16 Y1 C20 30.16(16)
C18 Y1 C20 49.91(16)
C19 Y1 C20 30.10(14)
C17 Y1 C20 49.71(17)
O1 Y1 P1 99.97(9)
N1 Y1 P1 86.65(11)
N5 Y1 P1 86.39(10)
N3 Y1 P1 160.99(10)
C16 Y1 P1 121.80(14)
C18 Y1 P1 78.34(12)
C19 Y1 P1 72.04(11)
C17 Y1 P1 108.62(13)
C20 Y1 P1 97.95(14)
C27 P1 C21 105.7(2)
C27 P1 Y1 123.34(18)
C21 P1 Y1 122.76(16)
C2 N1 N2 106.6(4)
C2 N1 Y1 135.2(4)
N2 N1 Y1 118.0(3)
C4 N2 N1 109.0(4)
C4 N2 B1 127.9(5)
N1 N2 B1 122.9(4)
C7 N3 N4 106.2(4)
C7 N3 Y1 136.0(4)
N4 N3 Y1 116.2(3)
C9 N4 N3 109.7(4)
C9 N4 B1 127.6(5)
N3 N4 B1 122.3(4)
C12 N5 N6 106.2(4)
C12 N5 Y1 135.3(3)
N6 N5 Y1 118.4(3)
C14 N6 N5 110.4(4)
C14 N6 B1 127.1(4)
N5 N6 B1 122.5(4)
N2 B1 N6 111.3(5)
N2 B1 N4 110.9(5)
N6 B1 N4 110.2(4)
N2 B1 H1 106(2)
N6 B1 H1 108(2)
N4 B1 H1 111(2)
C2 C1 H1A 109.5
C2 C1 H1B 109.5
H1A C1 H1B 109.5
C2 C1 H1C 109.5
H1A C1 H1C 109.5
H1B C1 H1C 109.5
N1 C2 C3 108.6(5)
N1 C2 C1 123.8(5)
C3 C2 C1 127.6(5)
C4 C3 C2 107.8(5)
C4 C3 H3A 126.1
C2 C3 H3A 126.1
C3 C4 N2 107.9(5)
C3 C4 C5 128.8(5)
N2 C4 C5 123.3(5)
C4 C5 H5A 109.5
C4 C5 H5B 109.5
H5A C5 H5B 109.5
C4 C5 H5C 109.5
H5A C5 H5C 109.5
H5B C5 H5C 109.5
C7 C6 H6A 109.5
C7 C6 H6B 109.5
H6A C6 H6B 109.5
C7 C6 H6C 109.5
H6A C6 H6C 109.5
H6B C6 H6C 109.5
N3 C7 C8 109.6(5)
N3 C7 C6 123.5(5)
C8 C7 C6 126.7(5)
C9 C8 C7 107.0(5)
C9 C8 H8A 126.5
C7 C8 H8A 126.5
N4 C9 C8 107.4(5)
N4 C9 C10 123.2(6)
C8 C9 C10 129.3(5)
C9 C10 H10A 109.5
C9 C10 H10B 109.5
H10A C10 H10B 109.5
C9 C10 H10C 109.5
H10A C10 H10C 109.5
H10B C10 H10C 109.5
C12 C11 H11A 109.5
C12 C11 H11B 109.5
H11A C11 H11B 109.5
C12 C11 H11C 109.5
H11A C11 H11C 109.5
H11B C11 H11C 109.5
N5 C12 C13 108.8(5)
N5 C12 C11 124.3(5)
C13 C12 C11 126.9(5)
C14 C13 C12 107.7(5)
C14 C13 H13A 126.1
C12 C13 H13A 126.1
N6 C14 C13 106.9(5)
N6 C14 C15 123.8(5)
C13 C14 C15 129.3(5)
C14 C15 H15A 109.5
C14 C15 H15B 109.5
H15A C15 H15B 109.5
C14 C15 H15C 109.5
H15A C15 H15C 109.5
H15B C15 H15C 109.5
C20 C16 C17 107.9(5)
C20 C16 Y1 75.4(3)
C17 C16 Y1 75.2(3)
C20 C16 H16A 125.4
C17 C16 H16A 125.4
Y1 C16 H16A 125.4
C16 C17 C18 108.1(5)
C16 C17 Y1 74.5(3)
C18 C17 Y1 74.7(3)
C16 C17 H17A 125.5
C18 C17 H17A 125.5
Y1 C17 H17A 125.5
C19 C18 C17 107.2(5)
C19 C18 Y1 74.9(3)
C17 C18 Y1 74.8(3)
C19 C18 H18A 125.8
C17 C18 H18A 125.8
Y1 C18 H18A 125.8
C20 C19 C18 108.4(5)
C20 C19 Y1 75.1(3)
C18 C19 Y1 74.9(3)
C20 C19 H19A 125.3
C18 C19 H19A 125.3
Y1 C19 H19A 125.3
C19 C20 C16 108.3(5)
C19 C20 Y1 74.8(3)
C16 C20 Y1 74.4(3)
C19 C20 H20A 125.4
C16 C20 H20A 125.4
Y1 C20 H20A 125.4
C26 C21 C22 116.4(5)
C26 C21 P1 120.5(4)
C22 C21 P1 123.1(4)
C23 C22 C21 122.1(7)
C23 C22 H22A 119.0
C21 C22 H22A 119.0
C24 C23 C22 119.5(7)
C24 C23 H23A 120.3
C22 C23 H23A 120.3
C25 C24 C23 122.1(7)
C25 C24 H24A 118.9
C23 C24 H24A 118.9
C24 C25 C26 117.9(7)
C24 C25 H25A 121.1
C26 C25 H25A 121.1
C21 C26 C25 122.0(7)
C21 C26 H26A 119.0
C25 C26 H26A 119.0
C28 C27 C32 116.4(5)
C28 C27 P1 126.2(4)
C32 C27 P1 117.1(4)
C29 C28 C27 121.7(5)
C29 C28 H28A 119.1
C27 C28 H28A 119.1
C28 C29 C30 120.7(6)
C28 C29 H29A 119.7
C30 C29 H29A 119.7
C31 C30 C29 118.7(6)
C31 C30 H30A 120.7
C29 C30 H30A 120.7
C30 C31 C32 120.5(6)
C30 C31 H31A 119.7
C32 C31 H31A 119.7
C31 C32 C27 122.0(5)
C31 C32 H32A 119.0
C27 C32 H32A 119.0
C33 O1 C36 108.9(4)
C33 O1 Y1 123.2(3)
C36 O1 Y1 127.7(3)
O1 C33 C34 106.2(5)
O1 C33 H33A 110.5
C34 C33 H33A 110.5
O1 C33 H33B 110.5
C34 C33 H33B 110.5
H33A C33 H33B 108.7
C35 C34 C33 106.9(6)
C35 C34 H34A 110.3
C33 C34 H34A 110.3
C35 C34 H34B 110.3
C33 C34 H34B 110.3
H34A C34 H34B 108.6
C34 C35 C36 104.8(5)
C34 C35 H35A 110.8
C36 C35 H35A 110.8
C34 C35 H35B 110.8
C36 C35 H35B 110.8
H35A C35 H35B 108.9
O1 C36 C35 105.9(4)
O1 C36 H36A 110.5
C35 C36 H36A 110.5
O1 C36 H36B 110.5
C35 C36 H36B 110.5
H36A C36 H36B 108.7

loop_
_geom_bond_atom_site_label_1
_geom_bond_atom_site_label_2
_geom_bond_distance
Y1 O1 2.411(3)
Y1 N1 2.463(4)
Y1 N5 2.480(4)
Y1 N3 2.507(4)
Y1 C16 2.677(5)
Y1 C18 2.684(5)
Y1 C19 2.684(5)
Y1 C17 2.686(5)
Y1 C20 2.688(5)
Y1 P1 2.8453(18)
P1 C27 1.808(5)
P1 C21 1.817(5)
N1 C2 1.346(6)
N1 N2 1.376(5)
N2 C4 1.347(6)
N2 B1 1.535(8)
N3 C7 1.337(6)
N3 N4 1.379(5)
N4 C9 1.347(6)
N4 B1 1.547(8)
N5 C12 1.350(6)
N5 N6 1.369(5)
N6 C14 1.350(6)
N6 B1 1.535(7)
B1 H1 0.99(4)
C1 C2 1.471(7)
C1 H1A 0.9600
C1 H1B 0.9600
C1 H1C 0.9600
C2 C3 1.376(7)
C3 C4 1.348(8)
C3 H3A 0.9300
C4 C5 1.494(7)
C5 H5A 0.9600
C5 H5B 0.9600
C5 H5C 0.9600
C6 C7 1.491(7)
C6 H6A 0.9600
C6 H6B 0.9600
C6 H6C 0.9600
C7 C8 1.382(7)
C8 C9 1.364(7)
C8 H8A 0.9300
C9 C10 1.499(7)
C10 H10A 0.9600
C10 H10B 0.9600
C10 H10C 0.9600
C11 C12 1.489(7)
C11 H11A 0.9600
C11 H11B 0.9600
C11 H11C 0.9600
C12 C13 1.384(7)
C13 C14 1.360(7)
C13 H13A 0.9300
C14 C15 1.501(8)
C15 H15A 0.9600
C15 H15B 0.9600
C15 H15C 0.9600
C16 C20 1.396(7)
C16 C17 1.397(7)
C16 H16A 0.9800
C17 C18 1.414(7)
C17 H17A 0.9800
C18 C19 1.400(7)
C18 H18A 0.9800
C19 C20 1.395(7)
C19 H19A 0.9800
C20 H20A 0.9800
C21 C26 1.381(7)
C21 C22 1.381(7)
C22 C23 1.376(8)
C22 H22A 0.9300
C23 C24 1.350(10)
C23 H23A 0.9300
C24 C25 1.345(10)
C24 H24A 0.9300
C25 C26 1.414(9)
C25 H25A 0.9300
C26 H26A 0.9300
C27 C28 1.379(6)
C27 C32 1.391(7)
C28 C29 1.369(7)
C28 H28A 0.9300
C29 C30 1.379(9)
C29 H29A 0.9300
C30 C31 1.362(8)
C30 H30A 0.9300
C31 C32 1.370(7)
C31 H31A 0.9300
C32 H32A 0.9300
O1 C33 1.440(6)
O1 C36 1.455(6)
C33 C34 1.475(8)
C33 H33A 0.9700
C33 H33B 0.9700
C34 C35 1.448(8)
C34 H34A 0.9700
C34 H34B 0.9700
C35 C36 1.491(7)
C35 H35A 0.9700
C35 H35B 0.9700
C36 H36A 0.9700
C36 H36B 0.9700
